data_7038905
loop_
_publ_author_name
'Shan, Faxian'
'Kang, Lei'
'Zhang, Guochun'
'Yao, Jiyong'
'Lin, Zheshuai'
'Xia, Mingjun'
'Zhang, Xinyuan'
'Fu, Ying'
'Wu, Yicheng'

_publ_section_title
;
 Na3Y3(BO3)4: a new noncentrosymmetric borate with an open-framework
 structure.
;
_journal_issue 17
_journal_name_full 'Dalton transactions (Cambridge, England : 2003)'
_journal_page_first 7205
_journal_page_last 7208
_journal_paper_doi 10.1039/c6dt00950f
_journal_volume 45
_journal_year 2016
_chemical_formula_sum 'B4 Na3 O12 Y3'
_chemical_formula_weight 570.94
_chemical_name_systematic Na3Y3(BO3)4
_space_group_IT_number 186
_symmetry_cell_setting hexagonal
_symmetry_space_group_name_Hall 'P 6c -2c'
_symmetry_space_group_name_H-M 'P 63 m c'
_atom_sites_solution_hydrogens none
_atom_sites_solution_primary direct
_atom_sites_solution_secondary difmap
_audit_creation_method SHELXL-97
_audit_update_record
;
2014-06-24 deposited with the CCDC.
2016-03-30 downloaded from the CCDC.
;
_cell_angle_alpha 90.00
_cell_angle_beta 90.00
_cell_angle_gamma 120.00
_cell_formula_units_Z 2
_cell_length_a 10.1136(14)
_cell_length_b 10.1136(14)
_cell_length_c 6.7485(13)
_cell_measurement_temperature 293(2)
_cell_volume 597.79(16)
_computing_cell_refinement 'CrystalClear (Rigaku Inc., 2008)'
_computing_data_collection 'CrystalClear (Rigaku Inc., 2008)'
_computing_data_reduction 'CrystalClear (Rigaku Inc., 2008)'
_computing_structure_refinement 'SHELXL-97 (Sheldrick, 1997)'
_computing_structure_solution 'SHELXS-97 (Sheldrick, 1990)'
_diffrn_ambient_temperature 293(2)
_diffrn_detector_area_resol_mean 28.5714
_diffrn_measured_fraction_theta_full 0.978
_diffrn_measured_fraction_theta_max 0.978
_diffrn_measurement_device_type Molybdenum
_diffrn_measurement_method dtprofit.ref
_diffrn_radiation_monochromator graphite
_diffrn_radiation_source 'fine-focus sealed tube'
_diffrn_radiation_type MoK\a
_diffrn_radiation_wavelength 0.71073
_diffrn_reflns_av_R_equivalents 0.1713
_diffrn_reflns_av_sigmaI/netI 0.1144
_diffrn_reflns_limit_h_max 14
_diffrn_reflns_limit_h_min -14
_diffrn_reflns_limit_k_max 14
_diffrn_reflns_limit_k_min -14
_diffrn_reflns_limit_l_max 9
_diffrn_reflns_limit_l_min -9
_diffrn_reflns_number 5803
_diffrn_reflns_theta_full 31.53
_diffrn_reflns_theta_max 31.53
_diffrn_reflns_theta_min 3.81
_exptl_absorpt_coefficient_mu 14.609
_exptl_absorpt_correction_T_max 1.0000
_exptl_absorpt_correction_T_min 0.2574
_exptl_absorpt_correction_type multi-scan
_exptl_crystal_colour Colorless
_exptl_crystal_density_diffrn 3.172
_exptl_crystal_density_method 'not measured'
_exptl_crystal_description Prism
_exptl_crystal_F_000 532
_exptl_crystal_recrystallization_method 'From the Melt'
_exptl_crystal_size_max 0.2150
_exptl_crystal_size_mid 0.0800
_exptl_crystal_size_min 0.0650
_refine_diff_density_max 1.922
_refine_diff_density_min -0.940
_refine_diff_density_rms 0.273
_refine_ls_abs_structure_details 'Flack H D (1983), Acta Cryst. A39, 876-881'
_refine_ls_abs_structure_Flack 0.04(3)
_refine_ls_extinction_method none
_refine_ls_goodness_of_fit_ref 0.906
_refine_ls_hydrogen_treatment none
_refine_ls_matrix_type full
_refine_ls_number_parameters 43
_refine_ls_number_reflns 744
_refine_ls_number_restraints 1
_refine_ls_restrained_S_all 0.905
_refine_ls_R_factor_all 0.0596
_refine_ls_R_factor_gt 0.0481
_refine_ls_shift/su_max 0.000
_refine_ls_shift/su_mean 0.000
_refine_ls_structure_factor_coef Fsqd
_refine_ls_weighting_details 'calc w=1/[\s^2^(Fo^2^)+(0.0400P)^2^+0.0000P] where P=(Fo^2^+2Fc^2^)/3'
_refine_ls_weighting_scheme calc
_refine_ls_wR_factor_gt 0.1097
_refine_ls_wR_factor_ref 0.1143
_reflns_number_gt 578
_reflns_number_total 744
_reflns_threshold_expression >2sigma(I)
_cod_data_source_file c6dt00950f2.cif
_cod_data_source_block a
_cod_depositor_comments
;
The following automatic conversions were performed:

'_exptl_absorpt_correction_type' value 'Multi-scan' changed to
'multi-scan' according to
/usr/data/users/saulius/crontab/automatic-downloads/rss-feeds/RSC/lib/dictionaries/cif_core.dic
dictionary named 'cif_core.dic' version 2.4.2 from 2011-04-26.

Automatic conversion script
Id: cif_fix_values 4268 2015-11-12 08:31:59Z antanas 

 Adding full bibliography for 7038905.cif.
;
_cod_original_sg_symbol_H-M p63mc
_cod_database_code 7038905

loop_
_symmetry_equiv_pos_as_xyz
'x, y, z'
'-y, x-y, z'
'-x+y, -x, z'
'-x, -y, z+1/2'
'y, -x+y, z+1/2'
'x-y, x, z+1/2'
'-y, -x, z'
'-x+y, y, z'
'x, x-y, z'
'y, x, z+1/2'
'x-y, -y, z+1/2'
'-x, -x+y, z+1/2'

loop_
_atom_site_label
_atom_site_type_symbol
_atom_site_fract_x
_atom_site_fract_y
_atom_site_fract_z
_atom_site_U_iso_or_equiv
_atom_site_adp_type
_atom_site_occupancy
_atom_site_symmetry_multiplicity
_atom_site_calc_flag
_atom_site_refinement_flags
Na Na 0.6621(6) 0.8310(3) 0.9061(8) 0.0343(12) Uani 1 2 d S
Y1 Y 0.47699(4) 0.95398(8) 0.2151(2) 0.0162(2) Uani 1 2 d S
B1 B 0.3333 0.6667 -0.111(3) 0.014(3) Uani 1 6 d S
B2 B 0.4005(14) 1.2003(7) -0.052(2) 0.021(3) Uani 1 2 d S
O1 O 0.4124(3) 0.8249(7) -0.1033(10) 0.0158(13) Uani 1 2 d S
O2 O 0.2281(4) 0.7719(4) 0.2460(16) 0.029(2) Uani 1 2 d S
O3 O 0.3807(7) 1.0677(6) 0.0242(8) 0.0306(14) Uani 1 1 d .

loop_
_atom_site_aniso_label
_atom_site_aniso_U_11
_atom_site_aniso_U_22
_atom_site_aniso_U_33
_atom_site_aniso_U_23
_atom_site_aniso_U_13
_atom_site_aniso_U_12
Na 0.031(2) 0.0160(14) 0.061(4) 0.0083(13) 0.017(3) 0.0154(12)
Y1 0.0176(3) 0.0100(3) 0.0183(4) -0.0017(7) -0.0009(3) 0.00500(17)
B1 0.016(5) 0.016(5) 0.008(8) 0.000 0.000 0.008(3)
B2 0.023(6) 0.011(3) 0.033(7) -0.008(3) -0.015(6) 0.011(3)
O1 0.018(2) 0.009(3) 0.016(3) 0.000(3) 0.0000(13) 0.0047(15)
O2 0.017(2) 0.017(2) 0.047(7) -0.002(2) 0.002(2) 0.006(3)
O3 0.039(3) 0.020(3) 0.035(4) 0.000(2) -0.009(2) 0.017(3)

loop_
_atom_type_symbol
_atom_type_description
_atom_type_scat_dispersion_real
_atom_type_scat_dispersion_imag
_atom_type_scat_source
B B 0.0013 0.0007 'International Tables Vol C Tables 4.2.6.8 and 6.1.1.4'
O O 0.0106 0.0060 'International Tables Vol C Tables 4.2.6.8 and 6.1.1.4'
Na Na 0.0362 0.0249 'International Tables Vol C Tables 4.2.6.8 and 6.1.1.4'
Y Y -2.7962 3.5667 'International Tables Vol C Tables 4.2.6.8 and 6.1.1.4'

loop_
_geom_angle_atom_site_label_1
_geom_angle_atom_site_label_2
_geom_angle_atom_site_label_3
_geom_angle
_geom_angle_site_symmetry_1
_geom_angle_site_symmetry_3
O3 Na O3 139.9(4) 8_556 3_566
O3 Na O1 68.6(2) 8_556 1_556
O3 Na O1 122.7(3) 3_566 1_556
O3 Na O1 122.7(3) 8_556 3_566
O3 Na O1 68.6(2) 3_566 3_566
O1 Na O1 57.5(3) 1_556 3_566
O3 Na O2 74.71(18) 8_556 3_566
O3 Na O2 74.71(18) 3_566 3_566
O1 Na O2 70.3(3) 1_556 3_566
O1 Na O2 70.3(3) 3_566 3_566
O3 Na B1 96.0(2) 8_556 1_556
O3 Na B1 96.0(2) 3_566 1_556
O1 Na B1 28.76(15) 1_556 1_556
O1 Na B1 28.76(15) 3_566 1_556
O2 Na B1 68.0(4) 3_566 1_556
O3 Na O3 84.43(15) 8_556 4_675
O3 Na O3 135.3(3) 3_566 4_675
O1 Na O3 69.9(2) 1_556 4_675
O1 Na O3 94.0(3) 3_566 4_675
O2 Na O3 139.5(2) 3_566 4_675
B1 Na O3 80.4(3) 1_556 4_675
O3 Na O3 135.3(3) 8_556 12_655
O3 Na O3 84.43(15) 3_566 12_655
O1 Na O3 94.0(3) 1_556 12_655
O1 Na O3 69.9(2) 3_566 12_655
O2 Na O3 139.5(2) 3_566 12_655
B1 Na O3 80.4(3) 1_556 12_655
O3 Na O3 50.9(2) 4_675 12_655
O3 Na B2 109.94(18) 8_556 4_675
O3 Na B2 109.94(18) 3_566 4_675
O1 Na B2 79.7(3) 1_556 4_675
O1 Na B2 79.7(3) 3_566 4_675
O2 Na B2 145.6(3) 3_566 4_675
B1 Na B2 77.6(4) 1_556 4_675
O3 Na B2 25.52(11) 4_675 4_675
O3 Na B2 25.52(11) 12_655 4_675
O3 Na Y1 50.12(15) 8_556 4_675
O3 Na Y1 163.4(3) 3_566 4_675
O1 Na Y1 42.70(16) 1_556 4_675
O1 Na Y1 94.8(2) 3_566 4_675
O2 Na Y1 101.50(15) 3_566 4_675
B1 Na Y1 67.94(16) 1_556 4_675
O3 Na Y1 41.10(11) 4_675 4_675
O3 Na Y1 88.76(19) 12_655 4_675
B2 Na Y1 63.99(12) 4_675 4_675
O3 Na Y1 163.4(3) 8_556 6_655
O3 Na Y1 50.12(15) 3_566 6_655
O1 Na Y1 94.8(2) 1_556 6_655
O1 Na Y1 42.70(16) 3_566 6_655
O2 Na Y1 101.50(15) 3_566 6_655
B1 Na Y1 67.94(16) 1_556 6_655
O3 Na Y1 88.76(19) 4_675 6_655
O3 Na Y1 41.10(11) 12_655 6_655
B2 Na Y1 63.99(12) 4_675 6_655
Y1 Na Y1 116.70(18) 4_675 6_655
O3 Na Y1 116.1(2) 8_556 3_566
O3 Na Y1 40.87(15) 3_566 3_566
O1 Na Y1 84.6(2) 1_556 3_566
O1 Na Y1 45.12(17) 3_566 3_566
O2 Na Y1 41.43(8) 3_566 3_566
B1 Na Y1 63.4(2) 1_556 3_566
O3 Na Y1 139.1(2) 4_675 3_566
O3 Na Y1 102.06(14) 12_655 3_566
B2 Na Y1 121.12(19) 4_675 3_566
Y1 Na Y1 127.11(15) 4_675 3_566
Y1 Na Y1 61.30(5) 6_655 3_566
O3 Y1 O3 87.2(3) . 8
O3 Y1 O2 83.0(3) . .
O3 Y1 O2 148.3(3) 8 .
O3 Y1 O2 148.3(3) . 3_565
O3 Y1 O2 83.0(3) 8 3_565
O2 Y1 O2 89.6(4) . 3_565
O3 Y1 O1 86.10(17) . 4_675
O3 Y1 O1 86.10(17) 8 4_675
O2 Y1 O1 123.0(3) . 4_675
O2 Y1 O1 123.0(3) 3_565 4_675
O3 Y1 O1 72.50(17) . .
O3 Y1 O1 72.50(17) 8 .
O2 Y1 O1 75.8(3) . .
O2 Y1 O1 75.8(3) 3_565 .
O1 Y1 O1 150.1(2) 4_675 .
O3 Y1 O3 94.7(2) . 11_675
O3 Y1 O3 154.30(14) 8 11_675
O2 Y1 O3 57.0(3) . 11_675
O2 Y1 O3 107.1(3) 3_565 11_675
O1 Y1 O3 68.49(17) 4_675 11_675
O1 Y1 O3 132.42(14) . 11_675
O3 Y1 O3 154.30(14) . 4_675
O3 Y1 O3 94.7(2) 8 4_675
O2 Y1 O3 107.1(3) . 4_675
O2 Y1 O3 57.0(3) 3_565 4_675
O1 Y1 O3 68.49(17) 4_675 4_675
O1 Y1 O3 132.42(14) . 4_675
O3 Y1 O3 73.0(3) 11_675 4_675
O3 Y1 B2 92.1(3) . 5_455
O3 Y1 B2 177.8(3) 8 5_455
O2 Y1 B2 29.5(4) . 5_455
O2 Y1 B2 96.5(3) 3_565 5_455
O1 Y1 B2 96.0(3) 4_675 5_455
O1 Y1 B2 105.3(3) . 5_455
O3 Y1 B2 27.9(2) 11_675 5_455
O3 Y1 B2 86.9(3) 4_675 5_455
O3 Y1 B2 177.8(3) . 4_675
O3 Y1 B2 92.1(3) 8 4_675
O2 Y1 B2 96.5(3) . 4_675
O2 Y1 B2 29.5(4) 3_565 4_675
O1 Y1 B2 96.0(3) 4_675 4_675
O1 Y1 B2 105.3(3) . 4_675
O3 Y1 B2 86.9(3) 11_675 4_675
O3 Y1 B2 27.9(2) 4_675 4_675
B2 Y1 B2 88.5(5) 5_455 4_675
O3 Y1 Na 57.53(16) . 4_674
O3 Y1 Na 118.70(16) 8 4_674
O2 Y1 Na 80.6(2) . 4_674
O2 Y1 Na 151.2(3) 3_565 4_674
O1 Y1 Na 47.57(9) 4_675 4_674
O1 Y1 Na 126.65(11) . 4_674
O3 Y1 Na 45.29(14) 11_675 4_674
O3 Y1 Na 100.01(14) 4_675 4_674
B2 Y1 Na 62.5(3) 5_455 4_674
B2 Y1 Na 124.6(3) 4_675 4_674
O3 Y1 Na 118.70(16) . 5_564
O3 Y1 Na 57.53(16) 8 5_564
O2 Y1 Na 151.2(3) . 5_564
O2 Y1 Na 80.6(2) 3_565 5_564
O1 Y1 Na 47.57(9) 4_675 5_564
O1 Y1 Na 126.65(11) . 5_564
O3 Y1 Na 100.01(14) 11_675 5_564
O3 Y1 Na 45.29(14) 4_675 5_564
B2 Y1 Na 124.6(3) 5_455 5_564
B2 Y1 Na 62.5(3) 4_675 5_564
Na Y1 Na 95.08(17) 4_674 5_564
O1 B1 O1 119.85(11) . 2_665
O1 B1 O1 119.85(11) . 3_565
O1 B1 O1 119.85(11) 2_665 3_565
O1 B1 Na 59.95(3) . 2_664
O1 B1 Na 59.95(3) 2_665 2_664
O1 B1 Na 175.4(11) 3_565 2_664
O1 B1 Na 59.95(3) . 1_554
O1 B1 Na 175.4(11) 2_665 1_554
O1 B1 Na 59.95(3) 3_565 1_554
Na B1 Na 119.84(5) 2_664 1_554
O1 B1 Na 175.4(11) . 3_564
O1 B1 Na 59.95(3) 2_665 3_564
O1 B1 Na 59.95(3) 3_565 3_564
Na B1 Na 119.84(5) 2_664 3_564
Na B1 Na 119.84(5) 1_554 3_564
O3 B2 O3 132.7(14) 9_575 .
O3 B2 O2 113.6(7) 9_575 6_664
O3 B2 O2 113.6(7) . 6_664
O3 B2 Y1 64.2(5) 9_575 6_664
O3 B2 Y1 160.7(9) . 6_664
O2 B2 Y1 50.5(3) 6_664 6_664
O3 B2 Y1 160.7(9) 9_575 4_674
O3 B2 Y1 64.2(5) . 4_674
O2 B2 Y1 50.5(3) 6_664 4_674
Y1 B2 Y1 97.7(5) 6_664 4_674
O3 B2 Na 66.6(7) 9_575 4_674
O3 B2 Na 66.6(7) . 4_674
O2 B2 Na 170.4(7) 6_664 4_674
Y1 B2 Na 126.8(3) 6_664 4_674
Y1 B2 Na 126.8(3) 4_674 4_674
B1 O1 Y1 145.4(8) . 4_674
B1 O1 Y1 120.0(8) . .
Y1 O1 Y1 94.6(2) 4_674 .
B1 O1 Na 91.29(16) . 1_554
Y1 O1 Na 89.73(17) 4_674 1_554
Y1 O1 Na 88.1(2) . 1_554
B1 O1 Na 91.29(16) . 2_664
Y1 O1 Na 89.73(17) 4_674 2_664
Y1 O1 Na 88.1(2) . 2_664
Na O1 Na 176.2(4) 1_554 2_664
B2 O2 Y1 100.0(3) 5_455 .
B2 O2 Y1 100.0(3) 5_455 2_665
Y1 O2 Y1 148.1(4) . 2_665
B2 O2 Na 136.0(6) 5_455 2_664
Y1 O2 Na 91.3(3) . 2_664
Y1 O2 Na 91.3(3) 2_665 2_664
B2 O3 Y1 146.8(6) . .
B2 O3 Na 118.4(6) . 2_664
Y1 O3 Na 94.5(2) . 2_664
B2 O3 Y1 88.0(7) . 4_674
Y1 O3 Y1 91.0(2) . 4_674
Na O3 Y1 84.6(2) 2_664 4_674
B2 O3 Na 87.8(7) . 4_674
Y1 O3 Na 81.37(17) . 4_674
Na O3 Na 115.5(3) 2_664 4_674
Y1 O3 Na 158.8(3) 4_674 4_674

loop_
_geom_bond_atom_site_label_1
_geom_bond_atom_site_label_2
_geom_bond_distance
_geom_bond_site_symmetry_2
Na O3 2.413(5) 8_556
Na O3 2.413(5) 3_566
Na O1 2.495(5) 1_556
Na O1 2.495(5) 3_566
Na O2 2.517(12) 3_566
Na B1 2.882(5) 1_556
Na O3 2.884(7) 4_675
Na O3 2.884(7) 12_655
Na B2 3.140(17) 4_675
Na Y1 3.380(3) 4_675
Na Y1 3.380(3) 6_655
Na Y1 3.424(4) 3_566
Y1 O3 2.248(5) .
Y1 O3 2.248(5) 8
Y1 O2 2.266(2) .
Y1 O2 2.266(2) 3_565
Y1 O1 2.292(6) 4_675
Y1 O1 2.428(7) .
Y1 O3 2.606(6) 11_675
Y1 O3 2.606(6) 4_675
Y1 B2 2.893(10) 5_455
Y1 B2 2.893(10) 4_675
Y1 Na 3.380(3) 4_674
Y1 Na 3.380(3) 5_564
B1 O1 1.387(6) .
B1 O1 1.387(6) 2_665
B1 O1 1.387(6) 3_565
B1 Na 2.882(5) 2_664
B1 Na 2.882(5) 1_554
B1 Na 2.882(5) 3_564
B2 O3 1.354(7) 9_575
B2 O3 1.354(7) .
B2 O2 1.45(2) 6_664
B2 Y1 2.893(10) 6_664
B2 Y1 2.893(10) 4_674
B2 Na 3.140(17) 4_674
O1 Y1 2.292(6) 4_674
O1 Na 2.495(5) 1_554
O1 Na 2.495(5) 2_664
O2 B2 1.45(2) 5_455
O2 Y1 2.266(2) 2_665
O2 Na 2.517(11) 2_664
O3 Na 2.413(5) 2_664
O3 Y1 2.606(6) 4_674
O3 Na 2.884(7) 4_674
